data_7007358
loop_
_publ_author_name
'Bould, Jonathan'
'D\"orfler, Udo'
'Rath, Nigam P.'
'Barton, Lawrence'
'Kilner, Colin A.'
'Londesborough, Michael G. S.'
'Ormsby, Daniel L.'
'Kennedy, John D.'

_publ_section_title
;
 Macropolyhedral boron-containing cluster chemistry. A synthetic
 approach via the auto-fusion of [6,9-(SMe2)2-arachno-B10H12].
;
_journal_issue 31
_journal_name_full 'Dalton transactions (Cambridge, England : 2003)'
_journal_page_first 3752
_journal_page_last 3765
_journal_paper_doi 10.1039/b604295c
_journal_year 2006
_chemical_formula_moiety 'C2 H30 B20 S'
_chemical_formula_sum 'C2 H30 B20 S'
_chemical_formula_weight 302.52
_chemical_name_common '[5-(SMe2)-4-(2'-nido-B10H13)-nido-B10H11]'
_chemical_name_systematic
;
?
;
_space_group_IT_number 14
_symmetry_cell_setting monoclinic
_symmetry_space_group_name_Hall '-P 2yn'
_symmetry_space_group_name_H-M 'P 1 21/n 1'
_atom_sites_solution_hydrogens geom
_atom_sites_solution_primary direct
_atom_sites_solution_secondary difmap
_audit_creation_method SHELXL-97
_cell_angle_alpha 90.00
_cell_angle_beta 96.6540(10)
_cell_angle_gamma 90.00
_cell_formula_units_Z 4
_cell_length_a 6.9622(2)
_cell_length_b 26.4999(6)
_cell_length_c 10.6444(3)
_cell_measurement_temperature 100(2)
_cell_volume 1950.64(9)
_computing_cell_refinement 'DENZO-SMN (Otwinowski & Minor, 1996)'
_computing_data_collection 'COLLECT (Nonius, 1999)'
_computing_data_reduction 'DENZO-SMN (Otwinowski & Minor, 1996)'
_computing_molecular_graphics 'ORTEP3 for Windows (Farrugia, 1997)'
_computing_publication_material 'WC (Thornton-Pett, 2000)'
_computing_structure_refinement 'SHELXL-97 (Sheldrick, 1997)'
_computing_structure_solution 'SHELXS-97 (Sheldrick, 1990)'
_diffrn_ambient_temperature 100(2)
_diffrn_detector_area_resol_mean 9.091
_diffrn_measured_fraction_theta_full 0.993
_diffrn_measured_fraction_theta_max 0.993
_diffrn_measurement_device_type 'Nonius KappaCCD area detector diffractometer'
_diffrn_measurement_method
;
Detector set at 30mm from sample with different 2theta offsets
1 degree phi exposures for chi=0 degree settings
1 degree omega exposures for chi=90 degree settings
;
_diffrn_radiation_monochromator graphite
_diffrn_radiation_source 'fine-focus sealed tube'
_diffrn_radiation_type MoK\a
_diffrn_radiation_wavelength 0.71073
_diffrn_reflns_av_R_equivalents 0.0828
_diffrn_reflns_av_sigmaI/netI 0.0688
_diffrn_reflns_limit_h_max 8
_diffrn_reflns_limit_h_min -8
_diffrn_reflns_limit_k_max 32
_diffrn_reflns_limit_k_min -30
_diffrn_reflns_limit_l_max 13
_diffrn_reflns_limit_l_min -13
_diffrn_reflns_number 12704
_diffrn_reflns_theta_full 26.00
_diffrn_reflns_theta_max 26.00
_diffrn_reflns_theta_min 2.46
_diffrn_standards_decay_% negligable
_exptl_absorpt_coefficient_mu 0.145
_exptl_absorpt_correction_T_max 0.9928
_exptl_absorpt_correction_T_min 0.9404
_exptl_absorpt_correction_type multi-scan
_exptl_absorpt_process_details
;
Using multiple and symmetry-related data measurements via the program SORTAV
See R.H. Blessing, Acta Cryst (1995), A51, 33-38
;
_exptl_crystal_colour colourles
_exptl_crystal_density_diffrn 1.030
_exptl_crystal_density_method 'not measured'
_exptl_crystal_description needle
_exptl_crystal_F_000 632
_exptl_crystal_size_max 0.43
_exptl_crystal_size_mid 0.07
_exptl_crystal_size_min 0.05
_refine_diff_density_max 0.427
_refine_diff_density_min -0.374
_refine_diff_density_rms 0.057
_refine_ls_extinction_method none
_refine_ls_goodness_of_fit_ref 1.049
_refine_ls_hydrogen_treatment mixed
_refine_ls_matrix_type full
_refine_ls_number_parameters 306
_refine_ls_number_reflns 3820
_refine_ls_number_restraints 0
_refine_ls_restrained_S_all 1.049
_refine_ls_R_factor_all 0.0569
_refine_ls_R_factor_gt 0.0455
_refine_ls_shift/su_max 0.001
_refine_ls_shift/su_mean 0.000
_refine_ls_structure_factor_coef Fsqd
_refine_ls_weighting_details 'calc w=1/[\s^2^(Fo^2^)+(0.0602P)^2^+0.4244P] where P=(Fo^2^+2Fc^2^)/3'
_refine_ls_weighting_scheme calc
_refine_ls_wR_factor_gt 0.1135
_refine_ls_wR_factor_ref 0.1220
_reflns_number_gt 3188
_reflns_number_total 3820
_reflns_threshold_expression >2sigma(I)
_cod_data_source_file b604295c.txt
_cod_data_source_block jb6-6
_cod_original_sg_symbol_H-M P21/n
_cod_database_code 7007358

loop_
_symmetry_equiv_pos_as_xyz
'x, y, z'
'-x+1/2, y+1/2, -z+1/2'
'-x, -y, -z'
'x-1/2, -y-1/2, z-1/2'

loop_
_atom_site_label
_atom_site_type_symbol
_atom_site_fract_x
_atom_site_fract_y
_atom_site_fract_z
_atom_site_U_iso_or_equiv
_atom_site_adp_type
_atom_site_occupancy
_atom_site_symmetry_multiplicity
_atom_site_calc_flag
_atom_site_refinement_flags
_atom_site_disorder_assembly
_atom_site_disorder_group
B1 B 0.9560(2) 1.07679(7) 0.08377(16) 0.0186(4) Uani 1 1 d . . .
H1 H 0.927(2) 1.0522(6) 0.0040(15) 0.019(4) Uiso 1 1 d . . .
B2 B 1.1615(2) 1.06906(7) 0.19702(17) 0.0223(4) Uani 1 1 d . . .
H2 H 1.273(2) 1.0392(7) 0.1841(17) 0.031(5) Uiso 1 1 d . . .
B3 B 1.1418(2) 1.12407(7) 0.10164(17) 0.0218(4) Uani 1 1 d . . .
H3 H 1.253(3) 1.1329(7) 0.0372(17) 0.034(5) Uiso 1 1 d . . .
B4 B 0.8956(2) 1.14211(7) 0.04786(16) 0.0195(4) Uani 1 1 d . . .
B5 B 0.9215(2) 1.05999(7) 0.23677(16) 0.0199(4) Uani 1 1 d . . .
S5 S 0.83226(5) 0.994402(15) 0.26842(4) 0.02143(15) Uani 1 1 d . . .
C51 C 0.6506(3) 1.00628(7) 0.37215(17) 0.0283(4) Uani 1 1 d . . .
H51A H 0.5583 1.0313 0.3334 0.042 Uiso 1 1 calc R . .
H51B H 0.7123 1.0192 0.4532 0.042 Uiso 1 1 calc R . .
H51C H 0.5823 0.9748 0.3863 0.042 Uiso 1 1 calc R . .
C52 C 0.6829(2) 0.97482(6) 0.12811(15) 0.0248(4) Uani 1 1 d . . .
H52A H 0.6231 0.9422 0.1433 0.037 Uiso 1 1 calc R . .
H52B H 0.7623 0.9715 0.0583 0.037 Uiso 1 1 calc R . .
H52C H 0.5817 1.0001 0.1061 0.037 Uiso 1 1 calc R . .
B6 B 1.0881(3) 1.08293(7) 0.34605(17) 0.0247(4) Uani 1 1 d . . .
H6 H 1.145(2) 1.0694(7) 0.4424(17) 0.030(5) Uiso 1 1 d . . .
H67 H 1.101(3) 1.1307(8) 0.3496(18) 0.039(5) Uiso 1 1 d . . .
B7 B 1.2169(3) 1.12900(8) 0.26696(18) 0.0281(4) Uani 1 1 d . . .
H7 H 1.361(3) 1.1460(7) 0.3053(17) 0.032(5) Uiso 1 1 d . . .
B8 B 1.0462(3) 1.17879(7) 0.15916(18) 0.0273(4) Uani 1 1 d . . .
H89 H 0.941(3) 1.1843(8) 0.2493(19) 0.042(5) Uiso 1 1 d . . .
H8 H 1.110(3) 1.2162(8) 0.1407(18) 0.038(5) Uiso 1 1 d . . .
B9 B 0.7942(3) 1.17174(7) 0.16888(18) 0.0266(4) Uani 1 1 d . . .
H9 H 0.684(3) 1.2003(8) 0.1620(18) 0.037(5) Uiso 1 1 d . . .
H910 H 0.750(3) 1.1369(8) 0.243(2) 0.045(6) Uiso 1 1 d . . .
B10 B 0.7552(3) 1.10528(7) 0.14993(17) 0.0214(4) Uani 1 1 d . . .
H10 H 0.608(3) 1.0942(7) 0.1245(16) 0.029(5) Uiso 1 1 d . . .
B1' B 0.7206(3) 1.11947(7) -0.22384(18) 0.0239(4) Uani 1 1 d . . .
H1' H 0.674(3) 1.0830(8) -0.1962(17) 0.038(5) Uiso 1 1 d . . .
B2' B 0.8317(2) 1.16088(7) -0.10340(17) 0.0201(4) Uani 1 1 d . . .
B3' B 0.9594(3) 1.14086(7) -0.23188(17) 0.0203(4) Uani 1 1 d . . .
H3' H 1.095(2) 1.1187(7) -0.2095(16) 0.026(4) Uiso 1 1 d . . .
B4' B 0.8091(3) 1.12444(7) -0.37361(18) 0.0261(4) Uani 1 1 d . . .
H4' H 0.842(3) 1.0906(8) -0.4273(18) 0.041(5) Uiso 1 1 d . . .
B5' B 0.5868(3) 1.17043(8) -0.17494(18) 0.0285(4) Uani 1 1 d . . .
H56' H 0.597(3) 1.2159(8) -0.2088(18) 0.039(5) Uiso 1 1 d . . .
H5' H 0.450(3) 1.1659(8) -0.129(2) 0.050(6) Uiso 1 1 d . . .
B6' B 0.7470(3) 1.22190(8) -0.13420(18) 0.0286(4) Uani 1 1 d . . .
H6' H 0.726(3) 1.2519(7) -0.0678(18) 0.038(5) Uiso 1 1 d . . .
H67' H 0.850(3) 1.2392(8) -0.2220(18) 0.043(6) Uiso 1 1 d . . .
B7' B 0.9704(3) 1.20434(7) -0.18813(17) 0.0235(4) Uani 1 1 d . . .
H7' H 1.104(3) 1.2251(7) -0.1486(17) 0.032(5) Uiso 1 1 d . . .
B8' B 0.9555(3) 1.18007(7) -0.36534(18) 0.0264(4) Uani 1 1 d . . .
H8' H 1.079(3) 1.1858(8) -0.4149(19) 0.043(5) Uiso 1 1 d . . .
H89' H 0.827(3) 1.2131(8) -0.404(2) 0.052(6) Uiso 1 1 d . . .
B9' B 0.7201(3) 1.17764(8) -0.45327(19) 0.0304(4) Uani 1 1 d . . .
H9' H 0.688(3) 1.1848(8) -0.5587(18) 0.038(5) Uiso 1 1 d . . .
H91' H 0.574(3) 1.1916(8) -0.3944(19) 0.046(6) Uiso 1 1 d . . .
B10' B 0.5713(3) 1.14560(8) -0.35182(19) 0.0306(4) Uani 1 1 d . . .
H10' H 0.435(3) 1.1272(7) -0.3920(18) 0.038(5) Uiso 1 1 d . . .

loop_
_atom_site_aniso_label
_atom_site_aniso_U_11
_atom_site_aniso_U_22
_atom_site_aniso_U_33
_atom_site_aniso_U_23
_atom_site_aniso_U_13
_atom_site_aniso_U_12
B1 0.0167(8) 0.0193(9) 0.0198(9) 0.0010(7) 0.0017(6) 0.0016(6)
B2 0.0186(9) 0.0264(10) 0.0216(9) 0.0020(7) 0.0015(7) 0.0003(7)
B3 0.0207(9) 0.0240(10) 0.0201(9) 0.0007(7) 0.0004(7) -0.0040(7)
B4 0.0201(9) 0.0174(9) 0.0212(9) 0.0007(7) 0.0039(7) -0.0001(7)
B5 0.0196(9) 0.0191(9) 0.0209(9) 0.0022(7) 0.0020(7) 0.0000(6)
S5 0.0203(2) 0.0193(2) 0.0244(2) 0.00411(15) 0.00124(16) 0.00088(14)
C51 0.0301(9) 0.0324(10) 0.0235(9) 0.0020(7) 0.0073(7) -0.0048(7)
C52 0.0260(8) 0.0229(9) 0.0257(9) -0.0040(7) 0.0039(6) -0.0038(7)
B6 0.0267(9) 0.0273(10) 0.0201(9) 0.0011(7) 0.0022(7) 0.0005(7)
B7 0.0274(10) 0.0317(11) 0.0242(10) -0.0006(8) -0.0006(7) -0.0071(8)
B8 0.0387(11) 0.0232(10) 0.0196(10) -0.0006(7) 0.0017(8) -0.0059(8)
B9 0.0382(11) 0.0212(10) 0.0213(10) 0.0015(7) 0.0073(8) 0.0052(8)
B10 0.0228(9) 0.0194(9) 0.0224(9) 0.0010(7) 0.0052(7) 0.0023(7)
B1' 0.0244(9) 0.0228(10) 0.0237(10) 0.0032(7) -0.0003(7) -0.0039(7)
B2' 0.0209(9) 0.0178(9) 0.0220(9) 0.0000(7) 0.0047(7) 0.0002(7)
B3' 0.0231(9) 0.0180(9) 0.0206(9) 0.0002(7) 0.0053(7) 0.0008(7)
B4' 0.0341(10) 0.0226(10) 0.0210(9) -0.0034(7) 0.0002(7) 0.0001(8)
B5' 0.0245(10) 0.0356(12) 0.0259(10) 0.0068(8) 0.0046(8) 0.0047(8)
B6' 0.0432(11) 0.0231(10) 0.0201(10) 0.0020(8) 0.0057(8) 0.0090(8)
B7' 0.0310(10) 0.0184(9) 0.0211(9) 0.0024(7) 0.0031(7) -0.0039(7)
B8' 0.0332(10) 0.0243(10) 0.0229(10) 0.0019(8) 0.0085(8) 0.0009(8)
B9' 0.0391(11) 0.0279(11) 0.0235(10) -0.0002(8) 0.0005(8) 0.0031(9)
B10' 0.0291(10) 0.0318(11) 0.0294(11) 0.0025(8) -0.0030(8) -0.0017(8)

loop_
_atom_type_symbol
_atom_type_description
_atom_type_scat_dispersion_real
_atom_type_scat_dispersion_imag
_atom_type_scat_source
C C 0.0033 0.0016 'International Tables Vol C Tables 4.2.6.8 and 6.1.1.4'
H H 0.0000 0.0000 'International Tables Vol C Tables 4.2.6.8 and 6.1.1.4'
B B 0.0013 0.0007 'International Tables Vol C Tables 4.2.6.8 and 6.1.1.4'
S S 0.1246 0.1234 'International Tables Vol C Tables 4.2.6.8 and 6.1.1.4'

loop_
_geom_angle_atom_site_label_1
_geom_angle_atom_site_label_2
_geom_angle_atom_site_label_3
_geom_angle
_geom_angle_site_symmetry_1
_geom_angle_site_symmetry_3
_geom_angle_publ_flag
B5 B1 B2 61.30(10) . . ?
B5 B1 B3 104.87(12) . . ?
B2 B1 B3 59.58(10) . . ?
B5 B1 B10 62.73(10) . . ?
B2 B1 B10 112.58(12) . . ?
B3 B1 B10 104.38(12) . . ?
B5 B1 B4 112.95(12) . . ?
B2 B1 B4 113.78(13) . . ?
B3 B1 B4 60.16(10) . . ?
B10 B1 B4 60.70(9) . . ?
B5 B1 H1 123.7(9) . . ?
B2 B1 H1 122.2(9) . . ?
B3 B1 H1 125.3(9) . . ?
B10 B1 H1 118.7(9) . . ?
B4 B1 H1 113.3(9) . . ?
B6 B2 B1 107.05(12) . . ?
B6 B2 B3 109.46(13) . . ?
B1 B2 B3 60.84(10) . . ?
B6 B2 B7 60.50(11) . . ?
B1 B2 B7 107.49(13) . . ?
B3 B2 B7 60.24(11) . . ?
B6 B2 B5 55.80(10) . . ?
B1 B2 B5 58.23(9) . . ?
B3 B2 B5 103.54(12) . . ?
B7 B2 B5 100.64(12) . . ?
B6 B2 H2 122.1(9) . . ?
B1 B2 H2 120.7(9) . . ?
B3 B2 H2 121.0(9) . . ?
B7 B2 H2 123.9(9) . . ?
B5 B2 H2 127.7(9) . . ?
B8 B3 B2 119.48(13) . . ?
B8 B3 B7 70.79(12) . . ?
B2 B3 B7 60.01(11) . . ?
B8 B3 B1 108.62(13) . . ?
B2 B3 B1 59.58(10) . . ?
B7 B3 B1 106.33(12) . . ?
B8 B3 B4 60.17(10) . . ?
B2 B3 B4 113.97(12) . . ?
B7 B3 B4 116.89(13) . . ?
B1 B3 B4 60.37(9) . . ?
B8 B3 H3 111.3(10) . . ?
B2 B3 H3 120.7(10) . . ?
B7 B3 H3 116.4(10) . . ?
B1 B3 H3 128.6(10) . . ?
B4 B3 H3 116.8(9) . . ?
B2' B4 B9 119.35(13) . . ?
B2' B4 B8 122.84(13) . . ?
B9 B4 B8 60.99(11) . . ?
B2' B4 B3 120.89(13) . . ?
B9 B4 B3 109.78(13) . . ?
B8 B4 B3 57.93(10) . . ?
B2' B4 B1 120.66(13) . . ?
B9 B4 B1 112.45(12) . . ?
B8 B4 B1 106.09(12) . . ?
B3 B4 B1 59.47(9) . . ?
B2' B4 B10 128.50(13) . . ?
B9 B4 B10 60.41(10) . . ?
B8 B4 B10 102.17(12) . . ?
B3 B4 B10 102.92(12) . . ?
B1 B4 B10 59.40(9) . . ?
B6 B5 B1 113.75(13) . . ?
B6 B5 B2 61.30(10) . . ?
B1 B5 B2 60.47(10) . . ?
B6 B5 B10 117.44(13) . . ?
B1 B5 B10 60.51(9) . . ?
B2 B5 B10 110.14(12) . . ?
B6 B5 S5 115.44(12) . . ?
B1 B5 S5 119.25(11) . . ?
B2 B5 S5 120.13(11) . . ?
B10 B5 S5 119.27(11) . . ?
C52 S5 C51 100.39(8) . . ?
C52 S5 B5 106.76(8) . . ?
C51 S5 B5 102.56(8) . . ?
S5 C51 H51A 109.5 . . ?
S5 C51 H51B 109.5 . . ?
H51A C51 H51B 109.5 . . ?
S5 C51 H51C 109.5 . . ?
H51A C51 H51C 109.5 . . ?
H51B C51 H51C 109.5 . . ?
S5 C52 H52A 109.5 . . ?
S5 C52 H52B 109.5 . . ?
H52A C52 H52B 109.5 . . ?
S5 C52 H52C 109.5 . . ?
H52A C52 H52C 109.5 . . ?
H52B C52 H52C 109.5 . . ?
B5 B6 B2 62.90(10) . . ?
B5 B6 B7 105.60(13) . . ?
B2 B6 B7 60.22(11) . . ?
B5 B6 H6 132.1(10) . . ?
B2 B6 H6 130.8(9) . . ?
B7 B6 H6 120.8(9) . . ?
B5 B6 H67 115.2(9) . . ?
B2 B6 H67 102.0(9) . . ?
B7 B6 H67 45.1(9) . . ?
H6 B6 H67 106.2(13) . . ?
B2 B7 B3 59.75(10) . . ?
B2 B7 B6 59.28(10) . . ?
B3 B7 B6 108.07(13) . . ?
B2 B7 B8 104.99(12) . . ?
B3 B7 B8 53.57(10) . . ?
B6 B7 B8 114.64(13) . . ?
B2 B7 H67 101.5(9) . . ?
B3 B7 H67 123.5(9) . . ?
B6 B7 H67 45.4(9) . . ?
B8 B7 H67 89.4(9) . . ?
B2 B7 H7 130.3(10) . . ?
B3 B7 H7 122.1(9) . . ?
B6 B7 H7 125.1(9) . . ?
B8 B7 H7 112.3(10) . . ?
H67 B7 H7 110.3(13) . . ?
B3 B8 B4 61.90(10) . . ?
B3 B8 B9 110.71(13) . . ?
B4 B8 B9 58.12(10) . . ?
B3 B8 B7 55.64(10) . . ?
B4 B8 B7 106.36(12) . . ?
B9 B8 B7 114.44(13) . . ?
B3 B8 H89 129.4(9) . . ?
B4 B8 H89 102.5(9) . . ?
B9 B8 H89 46.7(9) . . ?
B7 B8 H89 90.0(9) . . ?
B3 B8 H8 120.4(10) . . ?
B4 B8 H8 125.9(10) . . ?
B9 B8 H8 121.3(10) . . ?
B7 B8 H8 117.3(10) . . ?
H89 B8 H8 107.8(14) . . ?
B4 B9 B8 60.89(10) . . ?
B4 B9 B10 62.52(10) . . ?
B8 B9 B10 103.56(13) . . ?
B4 B9 H89 104.5(9) . . ?
B8 B9 H89 46.0(9) . . ?
B10 B9 H89 115.1(9) . . ?
B4 B9 H9 128.3(10) . . ?
B8 B9 H9 128.7(11) . . ?
B10 B9 H9 125.9(11) . . ?
H89 B9 H9 111.5(14) . . ?
B4 B9 H910 106.2(10) . . ?
B8 B9 H910 115.0(9) . . ?
B10 B9 H910 46.5(10) . . ?
H89 B9 H910 90.4(13) . . ?
H9 B9 H910 109.2(14) . . ?
B9 B10 B1 109.98(12) . . ?
B9 B10 B4 57.07(10) . . ?
B1 B10 B4 59.90(9) . . ?
B9 B10 B5 120.45(13) . . ?
B1 B10 B5 56.76(9) . . ?
B4 B10 B5 107.37(12) . . ?
B9 B10 H910 45.3(9) . . ?
B1 B10 H910 131.2(9) . . ?
B4 B10 H910 99.8(9) . . ?
B5 B10 H910 96.4(9) . . ?
B9 B10 H10 115.3(10) . . ?
B1 B10 H10 123.4(10) . . ?
B4 B10 H10 124.0(9) . . ?
B5 B10 H10 118.4(10) . . ?
H910 B10 H10 105.0(13) . . ?
B5' B1' B10' 68.88(12) . . ?
B5' B1' B3' 107.61(13) . . ?
B10' B1' B3' 108.14(13) . . ?
B5' B1' B4' 117.38(14) . . ?
B10' B1' B4' 60.75(11) . . ?
B3' B1' B4' 60.51(10) . . ?
B5' B1' B2' 61.09(11) . . ?
B10' B1' B2' 118.71(14) . . ?
B3' B1' B2' 60.55(10) . . ?
B4' B1' B2' 115.45(13) . . ?
B5' B1' H1' 115.1(10) . . ?
B10' B1' H1' 113.3(10) . . ?
B3' B1' H1' 128.3(10) . . ?
B4' B1' H1' 117.4(10) . . ?
B2' B1' H1' 118.4(10) . . ?
B4 B2' B6' 119.86(14) . . ?
B4 B2' B1' 122.92(13) . . ?
B6' B2' B1' 109.00(13) . . ?
B4 B2' B3' 122.56(13) . . ?
B6' B2' B3' 108.55(12) . . ?
B1' B2' B3' 59.03(10) . . ?
B4 B2' B5' 125.01(13) . . ?
B6' B2' B5' 60.43(11) . . ?
B1' B2' B5' 58.37(10) . . ?
B3' B2' B5' 104.33(12) . . ?
B4 B2' B7' 124.33(13) . . ?
B6' B2' B7' 60.21(11) . . ?
B1' B2' B7' 104.12(12) . . ?
B3' B2' B7' 57.89(10) . . ?
B5' B2' B7' 103.50(12) . . ?
B7' B3' B8' 69.01(11) . . ?
B7' B3' B1' 107.97(13) . . ?
B8' B3' B1' 107.57(13) . . ?
B7' B3' B4' 117.59(13) . . ?
B8' B3' B4' 60.59(11) . . ?
B1' B3' B4' 60.05(10) . . ?
B7' B3' B2' 61.45(10) . . ?
B8' B3' B2' 118.55(13) . . ?
B1' B3' B2' 60.42(10) . . ?
B4' B3' B2' 114.93(13) . . ?
B7' B3' H3' 116.2(9) . . ?
B8' B3' H3' 114.7(9) . . ?
B1' B3' H3' 126.8(9) . . ?
B4' B3' H3' 116.8(9) . . ?
B2' B3' H3' 118.4(9) . . ?
B9' B4' B1' 111.07(14) . . ?
B9' B4' B3' 111.00(14) . . ?
B1' B4' B3' 59.44(10) . . ?
B9' B4' B10' 61.44(12) . . ?
B1' B4' B10' 59.01(11) . . ?
B3' B4' B10' 105.94(13) . . ?
B9' B4' B8' 61.32(12) . . ?
B1' B4' B8' 105.75(13) . . ?
B3' B4' B8' 58.89(10) . . ?
B10' B4' B8' 105.43(14) . . ?
B9' B4' H4' 119.7(10) . . ?
B1' B4' H4' 121.3(10) . . ?
B3' B4' H4' 119.9(10) . . ?
B10' B4' H4' 125.1(10) . . ?
B8' B4' H4' 123.0(10) . . ?
B1' B5' B6' 108.79(13) . . ?
B1' B5' B2' 60.54(10) . . ?
B6' B5' B2' 58.01(10) . . ?
B1' B5' B10' 55.64(10) . . ?
B6' B5' B10' 116.59(13) . . ?
B2' B5' B10' 107.37(12) . . ?
B1' B5' H56' 127.0(9) . . ?
B6' B5' H56' 44.5(9) . . ?
B2' B5' H56' 100.1(9) . . ?
B10' B5' H56' 92.5(9) . . ?
B1' B5' H5' 123.6(11) . . ?
B6' B5' H5' 120.7(11) . . ?
B2' B5' H5' 127.3(11) . . ?
B10' B5' H5' 115.1(11) . . ?
H56' B5' H5' 107.5(14) . . ?
B2' B6' B7' 61.86(10) . . ?
B2' B6' B5' 61.56(11) . . ?
B7' B6' B5' 105.48(13) . . ?
B2' B6' H56' 104.0(9) . . ?
B7' B6' H56' 117.5(9) . . ?
B5' B6' H56' 45.0(9) . . ?
B2' B6' H6' 128.8(10) . . ?
B7' B6' H6' 126.3(10) . . ?
B5' B6' H6' 126.1(10) . . ?
H56' B6' H6' 109.8(13) . . ?
B2' B6' H67' 104.8(9) . . ?
B7' B6' H67' 45.5(9) . . ?
B5' B6' H67' 117.9(9) . . ?
H56' B6' H67' 94.5(12) . . ?
H6' B6' H67' 109.4(14) . . ?
B3' B7' B6' 108.97(13) . . ?
B3' B7' B2' 60.66(10) . . ?
B6' B7' B2' 57.94(10) . . ?
B3' B7' B8' 55.80(10) . . ?
B6' B7' B8' 116.08(13) . . ?
B2' B7' B8' 107.18(12) . . ?
B3' B7' H67' 128.2(9) . . ?
B6' B7' H67' 47.9(9) . . ?
B2' B7' H67' 103.4(9) . . ?
B8' B7' H67' 90.3(9) . . ?
B3' B7' H7' 125.7(10) . . ?
B6' B7' H7' 117.9(9) . . ?
B2' B7' H7' 126.4(10) . . ?
B8' B7' H7' 117.8(9) . . ?
H67' B7' H7' 103.9(14) . . ?
B3' B8' B4' 60.53(10) . . ?
B3' B8' B9' 109.19(13) . . ?
B4' B8' B9' 57.53(11) . . ?
B3' B8' B7' 55.19(9) . . ?
B4' B8' B7' 106.31(12) . . ?
B9' B8' B7' 116.90(13) . . ?
B3' B8' H8' 122.9(11) . . ?
B4' B8' H8' 125.4(11) . . ?
B9' B8' H8' 119.1(11) . . ?
B7' B8' H8' 117.7(11) . . ?
B3' B8' H89' 127.4(10) . . ?
B4' B8' H89' 100.0(10) . . ?
B9' B8' H89' 45.2(10) . . ?
B7' B8' H89' 92.5(10) . . ?
H8' B8' H89' 108.4(15) . . ?
B4' B9' B8' 61.14(11) . . ?
B4' B9' B10' 61.08(12) . . ?
B8' B9' B10' 105.04(13) . . ?
B4' B9' H89' 104.2(10) . . ?
B8' B9' H89' 46.0(10) . . ?
B10' B9' H89' 117.0(10) . . ?
B4' B9' H9' 129.9(10) . . ?
B8' B9' H9' 124.9(10) . . ?
B10' B9' H9' 127.9(10) . . ?
H89' B9' H9' 108.6(14) . . ?
B4' B9' H91' 104.6(9) . . ?
B8' B9' H91' 117.0(9) . . ?
B10' B9' H91' 46.5(9) . . ?
H89' B9' H91' 92.4(14) . . ?
H9' B9' H91' 110.7(13) . . ?
B1' B10' B4' 60.24(11) . . ?
B1' B10' B9' 108.79(14) . . ?
B4' B10' B9' 57.49(11) . . ?
B1' B10' B5' 55.48(10) . . ?
B4' B10' B5' 106.12(13) . . ?
B9' B10' B5' 116.25(14) . . ?
B1' B10' H91' 127.4(9) . . ?
B4' B10' H91' 101.3(9) . . ?
B9' B10' H91' 46.7(9) . . ?
B5' B10' H91' 91.1(9) . . ?
B1' B10' H10' 121.9(10) . . ?
B4' B10' H10' 125.2(10) . . ?
B9' B10' H10' 120.3(10) . . ?
B5' B10' H10' 117.5(10) . . ?
H91' B10' H10' 109.0(14) . . ?

loop_
_geom_bond_atom_site_label_1
_geom_bond_atom_site_label_2
_geom_bond_distance
_geom_bond_site_symmetry_2
_geom_bond_publ_flag
B1 B5 1.732(2) . ?
B1 B2 1.773(2) . ?
B1 B3 1.795(2) . ?
B1 B10 1.802(2) . ?
B1 B4 1.812(2) . ?
B1 H1 1.071(16) . ?
B2 B6 1.761(3) . ?
B2 B3 1.773(3) . ?
B2 B7 1.777(3) . ?
B2 B5 1.787(2) . ?
B2 H2 1.129(18) . ?
B3 B8 1.736(3) . ?
B3 B7 1.781(3) . ?
B3 B4 1.808(2) . ?
B3 H3 1.118(18) . ?
B4 B2' 1.695(2) . ?
B4 B9 1.728(2) . ?
B4 B8 1.778(3) . ?
B4 B10 1.826(2) . ?
B5 B6 1.660(3) . ?
B5 B10 1.840(2) . ?
B5 S5 1.8890(18) . ?
S5 C52 1.7949(16) . ?
S5 C51 1.8006(17) . ?
C51 H51A 0.9800 . ?
C51 H51B 0.9800 . ?
C51 H51C 0.9800 . ?
C52 H52A 0.9800 . ?
C52 H52B 0.9800 . ?
C52 H52C 0.9800 . ?
B6 B7 1.783(3) . ?
B6 H6 1.115(18) . ?
B6 H67 1.27(2) . ?
B7 B8 2.038(3) . ?
B7 H67 1.263(19) . ?
B7 H7 1.133(18) . ?
B8 B9 1.779(3) . ?
B8 H89 1.282(19) . ?
B8 H8 1.11(2) . ?
B9 B10 1.790(3) . ?
B9 H89 1.30(2) . ?
B9 H9 1.08(2) . ?
B9 H910 1.27(2) . ?
B10 H910 1.30(2) . ?
B10 H10 1.072(18) . ?
B1' B5' 1.754(3) . ?
B1' B10' 1.757(3) . ?
B1' B3' 1.768(2) . ?
B1' B4' 1.779(3) . ?
B1' B2' 1.793(3) . ?
B1' H1' 1.07(2) . ?
B2' B6' 1.739(3) . ?
B2' B3' 1.796(2) . ?
B2' B5' 1.803(3) . ?
B2' B7' 1.809(2) . ?
B3' B7' 1.745(2) . ?
B3' B8' 1.758(3) . ?
B3' B4' 1.787(3) . ?
B3' H3' 1.115(18) . ?
B4' B9' 1.723(3) . ?
B4' B10' 1.788(3) . ?
B4' B8' 1.788(3) . ?
B4' H4' 1.10(2) . ?
B5' B6' 1.783(3) . ?
B5' B10' 1.986(3) . ?
B5' H56' 1.26(2) . ?
B5' H5' 1.13(2) . ?
B6' B7' 1.781(3) . ?
B6' H56' 1.25(2) . ?
B6' H6' 1.09(2) . ?
B6' H67' 1.325(19) . ?
B7' B8' 1.984(3) . ?
B7' H67' 1.27(2) . ?
B7' H7' 1.117(19) . ?
B8' B9' 1.791(3) . ?
B8' H8' 1.07(2) . ?
B8' H89' 1.29(2) . ?
B9' B10' 1.794(3) . ?
B9' H89' 1.27(2) . ?
B9' H9' 1.134(19) . ?
B9' H91' 1.31(2) . ?
B10' H91' 1.30(2) . ?
B10' H10' 1.108(19) . ?
